data_4318553
loop_
_publ_author_name
'Zengquan Qin'
'Michael C. Jennings'
'Richard J. Puddephatt'
'Kenneth W. Muir'

_publ_section_title
;
 Self-Assembly of Polymer and Sheet Structures in Palladium(II) Complexes
 Containing Carboxylic Acid Substituents
;
_journal_name_full 'Inorganic Chemistry'
_journal_page_first 5174
_journal_page_last 5186
_journal_paper_doi 10.1021/ic020239b
_journal_volume 41
_journal_year 2002
_chemical_formula_sum 'C12 H10 Cl2 N2 O4 Pd'
_chemical_formula_weight 423.52
_chemical_name_systematic
;
  ?
;
_space_group_IT_number 14
_symmetry_cell_setting monoclinic
_symmetry_space_group_name_Hall '-P 2ybc'
_symmetry_space_group_name_H-M 'P 1 21/c 1'
_atom_sites_solution_hydrogens geom
_atom_sites_solution_primary direct
_atom_sites_solution_secondary difmap
_audit_creation_method SHELXL
_cell_angle_alpha 90.00
_cell_angle_beta 96.0520(10)
_cell_angle_gamma 90.00
_cell_formula_units_Z 2
_cell_length_a 3.92340(10)
_cell_length_b 13.5352(6)
_cell_length_c 13.4180(6)
_cell_measurement_temperature 295(2)
_cell_volume 708.58(5)
_computing_cell_refinement 'Nonius DENZO'
_computing_data_collection 'Nonius COLLECT'
_computing_data_reduction 'Nonius DENZO'
_computing_molecular_graphics 'Siemens SHELXTL'
_computing_publication_material 'Siemens SHELXTL'
_computing_structure_refinement 'SHELXL-93 (Sheldrick, 1993)'
_computing_structure_solution 'SHELXS-86 (Sheldrick, 1990)'
_diffrn_ambient_temperature 295(2)
_diffrn_measurement_device 'Nonius KappaCCD'
_diffrn_measurement_method 'phi, omega scans'
_diffrn_radiation_monochromator graphite
_diffrn_radiation_source 'fine-focus sealed tube'
_diffrn_radiation_type MoK\a
_diffrn_radiation_wavelength 0.71073
_diffrn_reflns_av_R_equivalents 0.0433
_diffrn_reflns_av_sigmaI/netI 0.0489
_diffrn_reflns_limit_h_max 5
_diffrn_reflns_limit_h_min -4
_diffrn_reflns_limit_k_max 19
_diffrn_reflns_limit_k_min -13
_diffrn_reflns_limit_l_max 16
_diffrn_reflns_limit_l_min -19
_diffrn_reflns_number 6533
_diffrn_reflns_theta_max 27.49
_diffrn_reflns_theta_min 2.14
_exptl_absorpt_coefficient_mu 1.702
_exptl_absorpt_correction_T_max 0.2790
_exptl_absorpt_correction_T_min 0.2451
_exptl_absorpt_correction_type empirical
_exptl_crystal_density_diffrn 1.985
_exptl_crystal_F_000 416
_exptl_crystal_size_max 0.09
_exptl_crystal_size_mid 0.03
_exptl_crystal_size_min 0.01
_refine_diff_density_max 0.704
_refine_diff_density_min -0.395
_refine_diff_density_rms 0.084
_refine_ls_extinction_coef 0.0000(13)
_refine_ls_extinction_expression Fc^*^=kFc[1+0.001xFc^2^\l^3^/sin(2\q)]^-1/4^
_refine_ls_extinction_method SHELXL
_refine_ls_goodness_of_fit_all 1.026
_refine_ls_goodness_of_fit_obs 1.060
_refine_ls_matrix_type full
_refine_ls_number_parameters 118
_refine_ls_number_reflns 1610
_refine_ls_number_restraints 0
_refine_ls_restrained_S_all 1.033
_refine_ls_restrained_S_obs 1.060
_refine_ls_R_factor_all 0.0387
_refine_ls_R_factor_obs 0.0275
_refine_ls_shift/esd_max -2.373
_refine_ls_shift/esd_mean 0.032
_refine_ls_structure_factor_coef Fsqd
_refine_ls_weighting_details 'w=1/[\s^2^(Fo^2^)+(0.0324P)^2^+0.0764P] where P=(Fo^2^+2Fc^2^)/3'
_refine_ls_weighting_scheme calc
_refine_ls_wR_factor_all 0.0752
_refine_ls_wR_factor_obs 0.0690
_reflns_number_observed 1313
_reflns_number_total 1618
_reflns_observed_criterion >2sigma(I)
_cod_data_source_file ic020239b_02.cif
_cod_data_source_block complex2
_cod_depositor_comments
;
The following automatic conversions were performed:

'_symmetry_cell_setting' value 'Monoclinic' changed to 'monoclinic'
according to the built-in table from CIF Core dictionary named
'cif_core.dic' version 2.4.1 from 2010-06-29.

Automatic conversion script
Id: cif_fix_values 1646 2011-03-28 12:23:43Z adriana 

The following automatic conversions were performed:

'_refine_ls_weighting_scheme' value 'calc
w=1/[\s^2^(Fo^2^)+(0.0324P)^2^+0.0764P] where P=(Fo^2^+2Fc^2^)/3' was
changed to 'calc'. New tag '_refine_ls_weighting_details' was
created. The value of the new tag was set to
'w=1/[\s^2^(Fo^2^)+(0.0324P)^2^+0.0764P] where P=(Fo^2^+2Fc^2^)/3'.

Automatic conversion script
Id: cif_fix_values 3143 2015-03-26 13:38:13Z robertas 
;
_cod_database_code 4318553

loop_
_symmetry_equiv_pos_as_xyz
'x, y, z'
'-x, y+1/2, -z+1/2'
'-x, -y, -z'
'x, -y-1/2, z-1/2'

loop_
_atom_site_aniso_label
_atom_site_aniso_U_11
_atom_site_aniso_U_22
_atom_site_aniso_U_33
_atom_site_aniso_U_23
_atom_site_aniso_U_13
_atom_site_aniso_U_12
Pd1 0.0384(2) 0.0205(2) 0.0292(2) -0.00036(12) 0.00703(12) -0.00294(11)
Cl1 0.0441(4) 0.0357(4) 0.0386(4) 0.0051(3) 0.0035(3) 0.0014(3)
O1 0.096(2) 0.0319(13) 0.060(2) 0.0004(12) 0.0275(14) -0.0077(12)
O2 0.108(2) 0.0271(14) 0.069(2) -0.0078(14) 0.027(2) -0.018(2)
N1 0.0429(13) 0.0225(11) 0.0341(14) -0.0031(10) 0.0061(10) -0.0032(9)
C1 0.0408(15) 0.0252(15) 0.035(2) -0.0021(12) 0.0045(12) -0.0032(11)
C2 0.0380(14) 0.0266(15) 0.042(2) -0.0003(13) 0.0035(12) -0.0012(11)
C3 0.052(2) 0.024(2) 0.046(2) -0.0037(14) 0.0028(14) -0.0022(12)
C4 0.048(2) 0.031(2) 0.044(2) -0.012(2) 0.0035(14) -0.0009(13)
C5 0.059(2) 0.041(2) 0.029(2) -0.0069(15) 0.0110(15) -0.0021(14)
C6 0.048(2) 0.030(2) 0.039(2) -0.0001(14) 0.0082(13) -0.0050(13)

loop_
_atom_site_label
_atom_site_type_symbol
_atom_site_fract_x
_atom_site_fract_y
_atom_site_fract_z
_atom_site_U_iso_or_equiv
_atom_site_thermal_displace_type
_atom_site_occupancy
_atom_site_calc_flag
_atom_site_refinement_flags
_atom_site_disorder_group
Pd1 Pd 0.0000 0.5000 0.5000 0.02911(13) Uani 1 d S .
Cl1 Cl 0.3379(2) 0.41655(5) 0.62340(6) 0.0395(2) Uani 1 d . .
O1 O 0.4245(7) 0.8787(2) 0.4711(2) 0.0612(7) Uani 1 d . .
O2 O 0.3106(8) 0.9635(2) 0.6060(2) 0.0667(8) Uani 1 d . .
H2A H 0.3936(157) 1.0043(34) 0.5884(49) 0.095(22) Uiso 1 d . .
N1 N 0.0394(6) 0.6241(2) 0.5842(2) 0.0330(5) Uani 1 d . .
C1 C 0.1564(7) 0.7078(2) 0.5463(2) 0.0337(6) Uani 1 d . .
H1A H 0.1963(74) 0.7054(21) 0.4774(27) 0.043(9) Uiso 1 d . .
C2 C 0.1805(7) 0.7949(2) 0.6015(2) 0.0354(7) Uani 1 d . .
C3 C 0.3133(8) 0.8848(2) 0.5559(3) 0.0412(7) Uani 1 d . .
C4 C 0.0809(8) 0.7945(2) 0.6977(3) 0.0411(7) Uani 1 d . .
H4A H 0.1087(76) 0.8438(24) 0.7345(27) 0.040(9) Uiso 1 d . .
C5 C -0.0351(9) 0.7081(3) 0.7357(3) 0.0424(8) Uani 1 d . .
H5A H -0.0901(70) 0.7024(22) 0.7862(25) 0.025(8) Uiso 1 d . .
C6 C -0.0519(8) 0.6242(2) 0.6778(2) 0.0387(7) Uani 1 d . .
H6A H -0.1342(88) 0.5700(28) 0.6971(29) 0.062(12) Uiso 1 d . .

loop_
_atom_type_symbol
_atom_type_description
_atom_type_scat_dispersion_real
_atom_type_scat_dispersion_imag
_atom_type_scat_source
C C 0.0033 0.0016 'International Tables Vol C Tables 4.2.6.8 and 6.1.1.4'
H H 0.0000 0.0000 'International Tables Vol C Tables 4.2.6.8 and 6.1.1.4'
N N 0.0061 0.0033 'International Tables Vol C Tables 4.2.6.8 and 6.1.1.4'
O O 0.0106 0.0060 'International Tables Vol C Tables 4.2.6.8 and 6.1.1.4'
Cl Cl 0.1484 0.1585 'International Tables Vol C Tables 4.2.6.8 and 6.1.1.4'
Pd Pd -0.9988 1.0072 'International Tables Vol C Tables 4.2.6.8 and 6.1.1.4'

loop_
_geom_angle_atom_site_label_1
_geom_angle_atom_site_label_2
_geom_angle_atom_site_label_3
_geom_angle
_geom_angle_site_symmetry_1
_geom_angle_site_symmetry_3
_geom_angle_publ_flag
N1 Pd1 N1 180.0 3_566 . ?
N1 Pd1 Cl1 89.93(7) 3_566 . ?
N1 Pd1 Cl1 90.07(7) . . ?
N1 Pd1 Cl1 90.07(7) 3_566 3_566 ?
N1 Pd1 Cl1 89.93(7) . 3_566 ?
Cl1 Pd1 Cl1 180.0 . 3_566 ?
C1 N1 C6 119.3(3) . . ?
C1 N1 Pd1 119.9(2) . . ?
C6 N1 Pd1 120.8(2) . . ?
N1 C1 C2 121.3(3) . . ?
C1 C2 C4 118.9(3) . . ?
C1 C2 C3 118.9(3) . . ?
C4 C2 C3 122.2(3) . . ?
O1 C3 O2 123.9(3) . . ?
O1 C3 C2 119.3(3) . . ?
O2 C3 C2 116.8(3) . . ?
C5 C4 C2 119.0(3) . . ?
C4 C5 C6 119.5(3) . . ?
N1 C6 C5 121.9(3) . . ?

loop_
_geom_bond_atom_site_label_1
_geom_bond_atom_site_label_2
_geom_bond_distance
_geom_bond_site_symmetry_2
_geom_bond_publ_flag
Pd1 N1 2.022(2) 3_566 ?
Pd1 N1 2.022(2) . ?
Pd1 Cl1 2.3048(7) . ?
Pd1 Cl1 2.3048(7) 3_566 ?
O1 C3 1.263(4) . ?
O2 C3 1.261(4) . ?
N1 C1 1.343(3) . ?
N1 C6 1.341(4) . ?
C1 C2 1.389(4) . ?
C2 C4 1.388(4) . ?
C2 C3 1.481(4) . ?
C4 C5 1.372(5) . ?
C5 C6 1.374(5) . ?
